data_4309261
loop_
_publ_author_name
'Ming-xue Li'
'Yan Bai'
'Bing-guang Zhang'
'Chun-ying Duan'
'Jian Xu'
'Qing-jin Meng'

_publ_section_title
;
Heterometallic Compounds Assembled from Ferrocene-Containing
Bisthiosemicarbazone Clips
;
_journal_name_full 'Inorganic Chemistry'
_journal_page_first 5459
_journal_page_last 5466
_journal_paper_doi 10.1021/ic0502067
_journal_volume 44
_journal_year 2005
_chemical_formula_sum 'C34 H40 Co2 Fe2 N13 O0.5 S4'
_chemical_formula_weight 996.59
_chemical_name_systematic
; 
 ? 
;
_space_group_IT_number 15
_symmetry_cell_setting monoclinic
_symmetry_space_group_name_Hall '-C 2yc'
_symmetry_space_group_name_H-M 'C 1 2/c 1'
_atom_sites_solution_hydrogens geom
_atom_sites_solution_primary direct
_atom_sites_solution_secondary difmap
_audit_creation_method SHELXL-97
_cell_angle_alpha 90.00
_cell_angle_beta 131.954(6)
_cell_angle_gamma 90.00
_cell_formula_units_Z 4
_cell_length_a 29.031(9)
_cell_length_b 9.611(3)
_cell_length_c 21.122(7)
_cell_measurement_reflns_used 858
_cell_measurement_temperature 293(2)
_cell_measurement_theta_max 17.68
_cell_measurement_theta_min 2.32
_cell_volume 4383(2)
_computing_cell_refinement 'Bruker SMART'
_computing_data_collection 'Bruker SMART'
_computing_data_reduction 'Bruker SAINT'
_computing_molecular_graphics 'Bruker SHELXTL'
_computing_publication_material 'Bruker SHELXTL'
_computing_structure_refinement 'Bruker SHELXTL'
_computing_structure_solution 'Bruker SHELXTL'
_diffrn_ambient_temperature 293(2)
_diffrn_measured_fraction_theta_full 0.994
_diffrn_measured_fraction_theta_max 0.994
_diffrn_measurement_device_type 'CCD area detector'
_diffrn_measurement_method 'phi and omega scans'
_diffrn_radiation_monochromator graphite
_diffrn_radiation_source 'fine-focus sealed tube'
_diffrn_radiation_type MoK\a
_diffrn_radiation_wavelength 0.71073
_diffrn_reflns_av_R_equivalents 0.1297
_diffrn_reflns_av_sigmaI/netI 0.2768
_diffrn_reflns_limit_h_max 34
_diffrn_reflns_limit_h_min -29
_diffrn_reflns_limit_k_max 11
_diffrn_reflns_limit_k_min -11
_diffrn_reflns_limit_l_max 20
_diffrn_reflns_limit_l_min -25
_diffrn_reflns_number 10629
_diffrn_reflns_theta_full 25.00
_diffrn_reflns_theta_max 25.00
_diffrn_reflns_theta_min 1.89
_exptl_absorpt_coefficient_mu 1.626
_exptl_absorpt_correction_T_max 0.9088
_exptl_absorpt_correction_T_min 0.5516
_exptl_absorpt_correction_type empirical
_exptl_absorpt_process_details sadabs
_exptl_crystal_colour dark-red
_exptl_crystal_density_diffrn 1.510
_exptl_crystal_density_method 'not measured'
_exptl_crystal_description prism
_exptl_crystal_F_000 2036
_exptl_crystal_size_max 0.35
_exptl_crystal_size_mid 0.15
_exptl_crystal_size_min 0.08
_refine_diff_density_max 0.753
_refine_diff_density_min -0.424
_refine_diff_density_rms 0.110
_refine_ls_extinction_method none
_refine_ls_goodness_of_fit_ref 1.031
_refine_ls_hydrogen_treatment 'riding model'
_refine_ls_matrix_type full
_refine_ls_number_parameters 269
_refine_ls_number_reflns 3846
_refine_ls_number_restraints 31
_refine_ls_restrained_S_all 1.031
_refine_ls_R_factor_all 0.2096
_refine_ls_R_factor_gt 0.0735
_refine_ls_shift/su_max 0.000
_refine_ls_shift/su_mean 0.000
_refine_ls_structure_factor_coef Fsqd
_refine_ls_weighting_details
; calc 
 [0.00000+1.00000exp(2.50(sin\q/\l)^2^)]/ 
   [\s^2^(Fo^2^)+0.0000+0.0000*P+(0.0350P)^2^+0.0000sin\q/\l] 
 where P = 0.33333Fo^2^ + 0.66667Fc^2^ 
;
_refine_ls_weighting_scheme calc
_refine_ls_wR_factor_gt 0.1424
_refine_ls_wR_factor_ref 0.2082
_reflns_number_gt 1408
_reflns_number_total 3846
_reflns_threshold_expression >2sigma(I)
_cod_data_source_file ic0502067si20050421_055958.cif
_cod_data_source_block nn
_cod_depositor_comments
;
The following automatic conversions were performed:
'_symmetry_cell_setting' value 'Monoclinic' changed to 'monoclinic'
according to '/home/saulius/struct/CIF-dictionaries/cif_core.dic'
dictionary named 'cif_core.dic' version 2.4.1 from 2010-06-29.

Automatic conversion script
Id: cif_fix_enum 1527 2010-12-29 10:47:43Z saulius 
;
_cod_original_sg_symbol_H-M 'C 1 2/c 1 '
_cod_original_formula_sum 'C34 H40 Co2 Fe2 N13 O0.50 S4'
_cod_database_code 4309261

loop_
_symmetry_equiv_pos_as_xyz
'x, y, z'
'-x, y, -z+1/2'
'x+1/2, y+1/2, z'
'-x+1/2, y+1/2, -z+1/2'
'-x, -y, -z'
'x, -y, z-1/2'
'-x+1/2, -y+1/2, -z'
'x+1/2, -y+1/2, z-1/2'

loop_
_atom_site_label
_atom_site_type_symbol
_atom_site_fract_x
_atom_site_fract_y
_atom_site_fract_z
_atom_site_U_iso_or_equiv
_atom_site_adp_type
_atom_site_occupancy
_atom_site_symmetry_multiplicity
_atom_site_calc_flag
_atom_site_refinement_flags
_atom_site_disorder_assembly
_atom_site_disorder_group
Co1 Co 0.10264(3) 0.70196(9) 0.48794(4) 0.0412(3) Uani 1 1 d . . .
Fe1 Fe 0.11956(3) 0.69178(10) 0.27267(5) 0.0427(3) Uani 1 1 d . . .
S1 S -0.18154(7) 0.55171(18) -0.07674(11) 0.0568(7) Uani 1 1 d . . .
S2 S 0.07798(7) 0.85655(17) 0.54101(9) 0.0593(5) Uani 1 1 d . . .
N1 N -0.17016(19) 0.2907(6) -0.0313(3) 0.084(3) Uani 1 1 d . . .
H1A H -0.1513 0.2147 -0.0045 0.101 Uiso 1 1 calc R . .
H1B H -0.2099 0.2921 -0.0702 0.101 Uiso 1 1 calc R . .
N2 N -0.07835(17) 0.4022(5) 0.0463(3) 0.0479(18) Uani 1 1 d . . .
N3 N -0.04753(16) 0.5309(5) 0.0693(2) 0.0360(16) Uani 1 1 d . . .
N4 N 0.11740(16) 0.8701(5) 0.4446(2) 0.0380(15) Uani 1 1 d . . .
N5 N 0.10172(17) 0.9991(5) 0.4534(2) 0.0418(15) Uani 1 1 d . . .
N6 N 0.06091(19) 1.1192(5) 0.4980(3) 0.0699(19) Uani 1 1 d . . .
H6B H 0.0624 1.1936 0.4768 0.084 Uiso 1 1 calc R . .
H6C H 0.0467 1.1225 0.5230 0.084 Uiso 1 1 calc R . .
C1 C -0.1371(2) 0.4090(6) -0.0119(4) 0.051(2) Uani 1 1 d . . .
C2 C 0.0099(2) 0.5217(6) 0.1114(3) 0.039(2) Uani 1 1 d . . .
C3 C 0.0438(2) 0.3948(7) 0.1260(4) 0.070(3) Uani 1 1 d . . .
H3A H 0.0413 0.3298 0.1581 0.104 Uiso 1 1 calc R . .
H3B H 0.0864 0.4173 0.1572 0.104 Uiso 1 1 calc R . .
H3C H 0.0259 0.3541 0.0723 0.104 Uiso 1 1 calc R . .
C4 C 0.0472(2) 0.6519(7) 0.1473(3) 0.049(2) Uani 1 1 d . . .
C5 C 0.1016(3) 0.6801(8) 0.1620(4) 0.068(3) Uani 1 1 d . . .
H5A H 0.1216 0.6171 0.1501 0.082 Uiso 1 1 calc R . .
C6 C 0.1211(3) 0.8109(9) 0.1952(3) 0.079(3) Uani 1 1 d . . .
H6A H 0.1580 0.8564 0.2118 0.095 Uiso 1 1 calc R . .
C7 C 0.0814(3) 0.8694(7) 0.2012(4) 0.067(3) Uani 1 1 d . . .
H7A H 0.0851 0.9628 0.2229 0.081 Uiso 1 1 calc R . .
C8 C 0.0341(2) 0.7708(6) 0.1723(3) 0.046(2) Uani 1 1 d . . .
H8A H -0.0009 0.7837 0.1690 0.055 Uiso 1 1 calc R . .
C9 C 0.1157(2) 0.6192(6) 0.3582(3) 0.045(2) Uani 1 1 d . . .
H9A H 0.0781 0.6106 0.3494 0.054 Uiso 1 1 calc R . .
C10 C 0.1406(2) 0.5148(7) 0.3415(3) 0.057(2) Uani 1 1 d . . .
H10A H 0.1231 0.4220 0.3182 0.068 Uiso 1 1 calc R . .
C11 C 0.1935(3) 0.5672(8) 0.3633(4) 0.073(3) Uani 1 1 d . . .
H11A H 0.2194 0.5178 0.3562 0.088 Uiso 1 1 calc R . .
C12 C 0.2040(2) 0.7060(7) 0.3938(3) 0.053(2) Uani 1 1 d . . .
H12A H 0.2384 0.7666 0.4130 0.064 Uiso 1 1 calc R . .
C13 C 0.1559(2) 0.7389(6) 0.3929(3) 0.039(2) Uani 1 1 d . . .
C14 C 0.1457(2) 0.8679(6) 0.4173(3) 0.0369(19) Uani 1 1 d . . .
C15 C 0.1717(2) 0.9996(7) 0.4119(3) 0.0497(19) Uani 1 1 d U . .
H15A H 0.1395 1.0683 0.3795 0.075 Uiso 1 1 calc R . .
H15B H 0.1873 0.9795 0.3847 0.075 Uiso 1 1 calc R . .
H15C H 0.2047 1.0345 0.4682 0.075 Uiso 1 1 calc R . .
C16 C 0.0806(2) 0.9984(6) 0.4920(3) 0.0450(18) Uani 1 1 d . . .
C17 C -0.2877(6) 0.2938(17) -0.2414(8) 0.080(5) Uani 0.50 1 d PU . .
N7 N -0.3106(5) 0.2737(14) -0.2162(7) 0.095(5) Uani 0.50 1 d PU . .
C18 C -0.2703(5) 0.3735(17) -0.2786(8) 0.079(4) Uani 0.50 1 d PU . .
H18A H -0.2531 0.3134 -0.2945 0.118 Uiso 0.50 1 calc PR . .
H18B H -0.2399 0.4411 -0.2383 0.118 Uiso 0.50 1 calc PR . .
H18C H -0.3060 0.4200 -0.3282 0.118 Uiso 0.50 1 calc PR . .
O1W O 0.0000 1.068(4) 0.2500 0.105(5) Uiso 0.25 2 d SPU . .
H1WA H 0.0000 0.9794 0.2500 0.127 Uiso 0.25 2 d SPR . .
O2W O 0.0000 1.281(4) 0.2500 0.114(6) Uiso 0.25 2 d SPU . .
H2WA H 0.0000 1.3689 0.2500 0.137 Uiso 0.25 2 d SPR . .
H1WB H 0.0200 1.1743 0.2409 0.137 Uiso 0.25 1 d PR . .

loop_
_atom_site_aniso_label
_atom_site_aniso_U_11
_atom_site_aniso_U_22
_atom_site_aniso_U_33
_atom_site_aniso_U_23
_atom_site_aniso_U_13
_atom_site_aniso_U_12
Co1 0.0565(3) 0.0197(4) 0.0603(3) -0.0015(3) 0.0444(2) -0.0053(4)
Fe1 0.0497(3) 0.0336(5) 0.0523(3) -0.0123(4) 0.0372(2) -0.0101(4)
S1 0.0485(7) 0.0307(9) 0.0752(9) 0.0022(7) 0.0347(6) 0.0003(7)
S2 0.1085(6) 0.0287(9) 0.0912(6) 0.0074(6) 0.0876(4) 0.0045(7)
N1 0.046(2) 0.030(3) 0.137(4) 0.001(3) 0.044(2) -0.014(3)
N2 0.0465(19) 0.021(3) 0.077(2) -0.003(2) 0.0418(15) 0.004(2)
N3 0.0406(18) 0.019(3) 0.0448(19) 0.0017(17) 0.0271(13) 0.0088(19)
N4 0.0534(17) 0.014(2) 0.0630(19) -0.0029(17) 0.0457(13) -0.0071(19)
N5 0.0676(18) 0.014(2) 0.0721(19) -0.0019(17) 0.0586(13) -0.0013(19)
N6 0.121(2) 0.025(3) 0.119(2) 0.005(2) 0.1030(16) 0.016(2)
C1 0.051(3) 0.025(3) 0.072(3) 0.005(3) 0.039(2) -0.001(3)
C2 0.033(2) 0.040(4) 0.036(2) 0.002(2) 0.0190(16) 0.024(2)
C3 0.043(3) 0.052(5) 0.081(4) -0.020(3) 0.028(3) -0.001(3)
C4 0.067(2) 0.037(4) 0.058(2) -0.005(2) 0.0484(17) -0.001(3)
C5 0.084(3) 0.072(5) 0.074(3) 0.000(3) 0.0635(19) 0.009(4)
C6 0.099(3) 0.092(5) 0.059(3) -0.031(3) 0.058(2) -0.065(4)
C7 0.110(3) 0.021(3) 0.075(3) -0.011(3) 0.064(2) -0.014(3)
C8 0.043(2) 0.030(4) 0.051(3) 0.002(2) 0.0254(19) 0.006(3)
C9 0.065(2) 0.039(4) 0.038(2) -0.013(2) 0.0378(16) -0.012(3)
C10 0.075(3) 0.041(4) 0.067(3) 0.011(3) 0.052(2) 0.011(3)
C11 0.082(3) 0.075(5) 0.083(3) 0.011(3) 0.064(2) 0.029(4)
C12 0.042(2) 0.047(4) 0.070(3) -0.013(3) 0.0372(19) -0.011(3)
C13 0.056(2) 0.035(4) 0.031(2) -0.005(2) 0.0310(15) -0.003(3)
C14 0.044(2) 0.039(4) 0.036(2) -0.009(2) 0.0303(15) -0.010(2)
C15 0.0548(19) 0.055(4) 0.068(2) -0.009(2) 0.0531(14) -0.010(2)
C16 0.083(2) 0.023(3) 0.071(2) 0.011(2) 0.0690(15) 0.001(2)
C17 0.075(5) 0.074(6) 0.046(5) -0.009(5) 0.022(4) -0.033(6)
N7 0.077(5) 0.069(6) 0.062(5) 0.000(5) 0.015(4) -0.042(5)
C18 0.072(4) 0.082(5) 0.072(4) -0.018(4) 0.043(2) -0.006(4)

loop_
_atom_type_symbol
_atom_type_description
_atom_type_scat_dispersion_real
_atom_type_scat_dispersion_imag
_atom_type_scat_source
C C 0.0033 0.0016 'International Tables Vol C Tables 4.2.6.8 and 6.1.1.4'
H H 0.0000 0.0000 'International Tables Vol C Tables 4.2.6.8 and 6.1.1.4'
N N 0.0061 0.0033 'International Tables Vol C Tables 4.2.6.8 and 6.1.1.4'
O O 0.0106 0.0060 'International Tables Vol C Tables 4.2.6.8 and 6.1.1.4'
S S 0.1246 0.1234 'International Tables Vol C Tables 4.2.6.8 and 6.1.1.4'
Fe Fe 0.3463 0.8444 'International Tables Vol C Tables 4.2.6.8 and 6.1.1.4'
Co Co 0.3494 0.9721 'International Tables Vol C Tables 4.2.6.8 and 6.1.1.4'

loop_
_geom_angle_atom_site_label_1
_geom_angle_atom_site_label_2
_geom_angle_atom_site_label_3
_geom_angle
_geom_angle_site_symmetry_1
_geom_angle_site_symmetry_3
_geom_angle_publ_flag
N3 Co1 N4 133.78(18) 2 . ?
N3 Co1 S2 116.39(17) 2 . ?
N4 Co1 S2 86.11(16) . . ?
N3 Co1 S1 86.25(12) 2 2 ?
N4 Co1 S1 118.60(13) . 2 ?
S2 Co1 S1 119.51(8) . 2 ?
C9 Fe1 C6 165.8(3) . . ?
C9 Fe1 C5 153.0(3) . . ?
C6 Fe1 C5 39.4(3) . . ?
C9 Fe1 C4 118.4(3) . . ?
C6 Fe1 C4 67.4(3) . . ?
C5 Fe1 C4 40.9(3) . . ?
C9 Fe1 C13 41.7(2) . . ?
C6 Fe1 C13 127.4(3) . . ?
C5 Fe1 C13 164.6(3) . . ?
C4 Fe1 C13 152.2(3) . . ?
C9 Fe1 C7 128.6(3) . . ?
C6 Fe1 C7 39.2(3) . . ?
C5 Fe1 C7 66.5(3) . . ?
C4 Fe1 C7 67.5(2) . . ?
C13 Fe1 C7 107.8(3) . . ?
C9 Fe1 C12 68.8(3) . . ?
C6 Fe1 C12 108.6(3) . . ?
C5 Fe1 C12 127.9(3) . . ?
C4 Fe1 C12 166.4(3) . . ?
C13 Fe1 C12 40.6(3) . . ?
C7 Fe1 C12 118.2(3) . . ?
C9 Fe1 C10 40.7(3) . . ?
C6 Fe1 C10 152.6(3) . . ?
C5 Fe1 C10 119.8(3) . . ?
C4 Fe1 C10 109.0(2) . . ?
C13 Fe1 C10 69.0(3) . . ?
C7 Fe1 C10 167.0(3) . . ?
C12 Fe1 C10 68.2(2) . . ?
C9 Fe1 C8 107.6(3) . . ?
C6 Fe1 C8 67.6(3) . . ?
C5 Fe1 C8 68.2(3) . . ?
C4 Fe1 C8 40.5(3) . . ?
C13 Fe1 C8 117.7(3) . . ?
C7 Fe1 C8 40.8(2) . . ?
C12 Fe1 C8 151.5(3) . . ?
C10 Fe1 C8 128.5(3) . . ?
C9 Fe1 C11 67.1(3) . . ?
C6 Fe1 C11 120.7(3) . . ?
C5 Fe1 C11 110.2(3) . . ?
C4 Fe1 C11 129.1(3) . . ?
C13 Fe1 C11 67.8(3) . . ?
C7 Fe1 C11 152.6(3) . . ?
C12 Fe1 C11 40.6(3) . . ?
C10 Fe1 C11 39.1(3) . . ?
C8 Fe1 C11 165.9(3) . . ?
C1 S1 Co1 92.51(18) . 2 ?
C16 S2 Co1 93.8(2) . . ?
C1 N1 H1A 120.0 . . ?
C1 N1 H1B 120.0 . . ?
H1A N1 H1B 120.0 . . ?
C1 N2 N3 114.9(5) . . ?
C2 N3 N2 114.6(5) . . ?
C2 N3 Co1 128.2(4) . 2 ?
N2 N3 Co1 116.0(3) . 2 ?
C14 N4 N5 116.4(5) . . ?
C14 N4 Co1 125.4(4) . . ?
N5 N4 Co1 117.8(4) . . ?
C16 N5 N4 114.5(5) . . ?
C16 N6 H6B 120.0 . . ?
C16 N6 H6C 120.0 . . ?
H6B N6 H6C 120.0 . . ?
N2 C1 N1 117.9(5) . . ?
N2 C1 S1 127.3(5) . . ?
N1 C1 S1 114.7(4) . . ?
N3 C2 C3 126.2(5) . . ?
N3 C2 C4 117.9(5) . . ?
C3 C2 C4 115.8(5) . . ?
C2 C3 H3A 109.5 . . ?
C2 C3 H3B 109.5 . . ?
H3A C3 H3B 109.5 . . ?
C2 C3 H3C 109.5 . . ?
H3A C3 H3C 109.5 . . ?
H3B C3 H3C 109.5 . . ?
C8 C4 C5 107.6(6) . . ?
C8 C4 C2 125.8(6) . . ?
C5 C4 C2 126.6(6) . . ?
C8 C4 Fe1 70.3(3) . . ?
C5 C4 Fe1 69.4(3) . . ?
C2 C4 Fe1 126.0(4) . . ?
C6 C5 C4 107.8(7) . . ?
C6 C5 Fe1 70.0(5) . . ?
C4 C5 Fe1 69.7(4) . . ?
C6 C5 H5A 126.1 . . ?
C4 C5 H5A 126.1 . . ?
Fe1 C5 H5A 126.1 . . ?
C7 C6 C5 110.1(7) . . ?
C7 C6 Fe1 71.4(5) . . ?
C5 C6 Fe1 70.7(5) . . ?
C7 C6 H6A 125.0 . . ?
C5 C6 H6A 125.0 . . ?
Fe1 C6 H6A 125.0 . . ?
C6 C7 C8 108.5(6) . . ?
C6 C7 Fe1 69.5(4) . . ?
C8 C7 Fe1 69.7(3) . . ?
C6 C7 H7A 125.8 . . ?
C8 C7 H7A 125.8 . . ?
Fe1 C7 H7A 125.8 . . ?
C4 C8 C7 106.0(6) . . ?
C4 C8 Fe1 69.2(3) . . ?
C7 C8 Fe1 69.5(3) . . ?
C4 C8 H8A 127.0 . . ?
C7 C8 H8A 127.0 . . ?
Fe1 C8 H8A 127.0 . . ?
C10 C9 C13 108.6(6) . . ?
C10 C9 Fe1 71.1(4) . . ?
C13 C9 Fe1 70.5(4) . . ?
C10 C9 H9A 125.7 . . ?
C13 C9 H9A 125.7 . . ?
Fe1 C9 H9A 125.7 . . ?
C11 C10 C9 107.5(6) . . ?
C11 C10 Fe1 70.6(4) . . ?
C9 C10 Fe1 68.1(4) . . ?
C11 C10 H10A 126.3 . . ?
C9 C10 H10A 126.3 . . ?
Fe1 C10 H10A 126.3 . . ?
C10 C11 C12 110.4(7) . . ?
C10 C11 Fe1 70.3(4) . . ?
C12 C11 Fe1 69.4(3) . . ?
C10 C11 H11A 124.8 . . ?
C12 C11 H11A 124.8 . . ?
Fe1 C11 H11A 124.8 . . ?
C13 C12 C11 107.1(6) . . ?
C13 C12 Fe1 69.7(3) . . ?
C11 C12 Fe1 69.9(3) . . ?
C13 C12 H12A 126.5 . . ?
C11 C12 H12A 126.5 . . ?
Fe1 C12 H12A 126.5 . . ?
C12 C13 C9 106.5(6) . . ?
C12 C13 C14 128.3(6) . . ?
C9 C13 C14 125.1(6) . . ?
C12 C13 Fe1 69.7(3) . . ?
C9 C13 Fe1 67.8(3) . . ?
C14 C13 Fe1 125.0(4) . . ?
N4 C14 C13 121.3(6) . . ?
N4 C14 C15 121.3(6) . . ?
C13 C14 C15 117.3(6) . . ?
C14 C15 H15A 109.5 . . ?
C14 C15 H15B 109.5 . . ?
H15A C15 H15B 109.5 . . ?
C14 C15 H15C 109.5 . . ?
H15A C15 H15C 109.5 . . ?
H15B C15 H15C 109.5 . . ?
N5 C16 N6 117.5(6) . . ?
N5 C16 S2 126.8(5) . . ?
N6 C16 S2 115.7(5) . . ?
N7 C17 C18 156.0(19) . . ?
C17 C18 H18A 109.5 . . ?
C17 C18 H18B 109.5 . . ?
H18A C18 H18B 109.5 . . ?
C17 C18 H18C 109.5 . . ?
H18A C18 H18C 109.5 . . ?
H18B C18 H18C 109.5 . . ?
H1WA O1W H1WB 144.8 . . ?
H2WA O2W H1WB 144.7 . . ?

loop_
_geom_bond_atom_site_label_1
_geom_bond_atom_site_label_2
_geom_bond_distance
_geom_bond_site_symmetry_2
_geom_bond_publ_flag
Co1 N3 2.035(4) 2 ?
Co1 N4 2.038(5) . ?
Co1 S2 2.247(2) . ?
Co1 S1 2.2595(17) 2 ?
Fe1 C9 2.009(7) . ?
Fe1 C6 2.022(8) . ?
Fe1 C5 2.030(8) . ?
Fe1 C4 2.034(5) . ?
Fe1 C13 2.045(6) . ?
Fe1 C7 2.045(6) . ?
Fe1 C12 2.046(4) . ?
Fe1 C10 2.048(7) . ?
Fe1 C8 2.048(5) . ?
Fe1 C11 2.053(6) . ?
S1 C1 1.749(6) . ?
S1 Co1 2.2595(17) 2 ?
S2 C16 1.743(6) . ?
N1 C1 1.361(8) . ?
N1 H1A 0.8600 . ?
N1 H1B 0.8600 . ?
N2 C1 1.274(6) . ?
N2 N3 1.408(6) . ?
N3 C2 1.263(6) . ?
N3 Co1 2.035(4) 2 ?
N4 C14 1.283(9) . ?
N4 N5 1.376(6) . ?
N5 C16 1.308(9) . ?
N6 C16 1.336(8) . ?
N6 H6B 0.8600 . ?
N6 H6C 0.8600 . ?
C2 C3 1.464(9) . ?
C2 C4 1.488(8) . ?
C3 H3A 0.9600 . ?
C3 H3B 0.9600 . ?
C3 H3C 0.9600 . ?
C4 C8 1.413(9) . ?
C4 C5 1.419(10) . ?
C5 C6 1.364(11) . ?
C5 H5A 0.9800 . ?
C6 C7 1.364(11) . ?
C6 H6A 0.9800 . ?
C7 C8 1.426(9) . ?
C7 H7A 0.9800 . ?
C8 H8A 0.9800 . ?
C9 C10 1.412(10) . ?
C9 C13 1.443(8) . ?
C9 H9A 0.9800 . ?
C10 C11 1.372(10) . ?
C10 H10A 0.9800 . ?
C11 C12 1.423(10) . ?
C11 H11A 0.9800 . ?
C12 C13 1.418(9) . ?
C12 H12A 0.9800 . ?
C13 C14 1.446(9) . ?
C14 C15 1.516(9) . ?
C15 H15A 0.9600 . ?
C15 H15B 0.9600 . ?
C15 H15C 0.9600 . ?
C17 N7 1.11(2) . ?
C17 C18 1.41(2) . ?
C18 H18A 0.9600 . ?
C18 H18B 0.9600 . ?
C18 H18C 0.9600 . ?
O1W H1WA 0.8500 . ?
O1W H1WB 1.2534 . ?
O2W H2WA 0.8500 . ?
O2W H1WB 1.2507 . ?
